data_2007693
loop_
_publ_author_name
' Dong I. Yoon '
' Suzanne B\'elanger '
' Joseph T. Hupp '
' Charlotte L. Stern '

_publ_section_title
;
 An Adduct Between Tetraammine(1,10-phenanthroline)ruthenium(II) and
 Dibenzo-42-crown-14
;
_journal_issue 10
_journal_name_full 'Acta Crystallographica Section C'
_journal_page_first 1427
_journal_page_last 1431
_journal_paper_doi 10.1107/S010827019800554X
_journal_volume 54
_journal_year 1998
_chemical_formula_moiety '[Ru (C12 H8 N2) (N H3)4] (P F6)2 , C36 H56 O14 , C H2 Cl2'
_chemical_formula_sum 'C49 H78 Cl2 F12 N6 O14 P2 Ru'
_chemical_formula_weight 1437.09
_space_group_IT_number 2
_symmetry_cell_setting triclinic
_symmetry_space_group_name_Hall '-P 1'
_symmetry_space_group_name_H-M 'P -1'
_cell_angle_alpha 89.040(10)
_cell_angle_beta 84.800(10)
_cell_angle_gamma 69.190(10)
_cell_formula_units_Z 2
_cell_length_a 11.479(2)
_cell_length_b 12.828(2)
_cell_length_c 22.475(3)
_cell_measurement_reflns_used 25
_cell_measurement_temperature 153(2)
_cell_measurement_theta_max 11.6
_cell_measurement_theta_min 9.0
_cell_volume 3080.4(9)
_computing_cell_refinement 'CAD-4 Software'
_computing_data_collection 'CAD-4 Software (Enraf-Nonius, 1989)'
_computing_data_reduction 'CAD-4 Software'
_computing_publication_material TEXSAN
_computing_structure_refinement TEXSAN
_computing_structure_solution 'SHELXS86 (Sheldrick, 1985)'
_diffrn_ambient_temperature 153.2
_diffrn_measurement_device CAD-4
_diffrn_measurement_method \w/\q
_diffrn_radiation_monochromator graphite
_diffrn_radiation_source 'X-ray tube'
_diffrn_radiation_type 'Mo K\a'
_diffrn_radiation_wavelength 0.7107
_diffrn_reflns_av_R_equivalents 0.041
_diffrn_reflns_limit_h_max 12
_diffrn_reflns_limit_h_min -12
_diffrn_reflns_limit_k_max 14
_diffrn_reflns_limit_k_min -14
_diffrn_reflns_limit_l_max 24
_diffrn_reflns_limit_l_min 0
_diffrn_reflns_number 8803
_diffrn_reflns_reduction_process 'Lp corrections applied'
_diffrn_reflns_theta_max 22.97
_diffrn_reflns_theta_min 1.70
_diffrn_standards_decay_% 1.6
_diffrn_standards_interval_count 90
_diffrn_standards_number 3
_exptl_absorpt_coefficient_mu 0.494
_exptl_absorpt_correction_T_max 0.970
_exptl_absorpt_correction_T_min 0.867
_exptl_absorpt_correction_type
;
analytical (de Meulenaer & Tompa, 1965)
;
_exptl_crystal_colour purple
_exptl_crystal_density_diffrn 1.547
_exptl_crystal_density_meas ?
_exptl_crystal_description needle
_exptl_crystal_F_000 1480.00
_exptl_crystal_size_max 0.32
_exptl_crystal_size_mid 0.20
_exptl_crystal_size_min 0.05
_refine_diff_density_max 1.05
_refine_diff_density_min -1.51
_refine_ls_extinction_coef '3.1(14) \\times 10^-8^'
_refine_ls_extinction_method 'Zachariasen (1967)'
_refine_ls_goodness_of_fit_all 1.292
_refine_ls_goodness_of_fit_obs 1.89
_refine_ls_hydrogen_treatment 'H-atom treatment: see below'
_refine_ls_matrix_type full
_refine_ls_number_constraints 0
_refine_ls_number_parameters 776
_refine_ls_number_reflns 8545
_refine_ls_number_restraints 0
_refine_ls_R_factor_all 0.068
_refine_ls_R_factor_obs 0.047
_refine_ls_shift/esd_max 0.004
_refine_ls_shift/esd_mean 0.001
_refine_ls_structure_factor_coef Fsqd
_refine_ls_weighting_details 'w = 1/[\s^2^(Fo) + 0.00002|Fo|^2^]'
_refine_ls_weighting_scheme calc
_refine_ls_wR_factor_all 0.081
_refine_ls_wR_factor_obs 0.073
_reflns_number_observed 5945
_reflns_number_total 8545
_reflns_observed_criterion I>2\s(I)
_cod_data_source_file bk1387.cif
_cod_data_source_block bk1387
_cod_depositor_comments
;
 Changing the values of the '_atom_site_label' and related data items
 to a uniform notation in order to establish relationships between data
 values in different loops.

 Antanas Vaitkus,
 2017-10-20

 Marking attached hydrogen atoms.

 Antanas Vaitkus,
 2017-10-20

The following automatic conversions were performed:

'_exptl_crystal_density_meas' value 'not measured' was changed to '?'
- the value is perceived as not measured.

Automatic conversion script
Id: cif_fix_values 3008 2015-01-20 13:52:24Z robertas 

The following automatic conversions were performed:

'_refine_ls_weighting_scheme' value 'w = 1/[\s^2^(Fo) +
0.00002|Fo|^2^]' was changed to 'calc'. New tag
'_refine_ls_weighting_details' was created. The value of the new tag
was set to 'w = 1/[\s^2^(Fo) + 0.00002|Fo|^2^]'.

Automatic conversion script
Id: cif_fix_values 3143 2015-03-26 13:38:13Z robertas 
;
_cod_original_cell_volume 3080.4(8)
_cod_original_sg_symbol_H-M 'P -1       '
_cod_original_formula_sum 'C49 H78 Cl2 F12 N6 O14 P2 Ru '
_cod_database_code 2007693

loop_
_symmetry_equiv_pos_as_xyz
'  +x,  +y,  +z'
'  -x,  -y,  -z'

loop_
_atom_site_aniso_label
_atom_site_aniso_U_11
_atom_site_aniso_U_22
_atom_site_aniso_U_33
_atom_site_aniso_U_12
_atom_site_aniso_U_13
_atom_site_aniso_U_23
Ru 0.0138(2) 0.0172(2) 0.0168(2) -0.00522(18) -0.00389(18) 0.00035(18)
Cl1 0.0353(9) 0.0280(8) 0.0404(9) -0.0094(7) -0.0045(7) -0.0003(7)
Cl2 0.0673(13) 0.0672(12) 0.1141(16) -0.0414(10) -0.0553(12) 0.0542(12)
P1 0.0413(10) 0.0275(9) 0.0382(10) -0.0120(8) 0.0063(8) -0.0005(7)
P2 0.0219(8) 0.0324(9) 0.0282(8) -0.0128(7) -0.0005(7) -0.0021(7)
F1 0.090(3) 0.105(3) 0.134(4) -0.069(3) 0.062(3) -0.064(3)
F2 0.054(3) 0.048(3) 0.266(6) -0.026(2) 0.039(3) -0.019(3)
F3 0.120(4) 0.126(4) 0.059(3) 0.044(3) 0.003(3) 0.032(3)
F4 0.064(3) 0.041(2) 0.126(4) -0.014(2) 0.012(3) -0.036(2)
F5 0.206(6) 0.100(4) 0.048(3) 0.015(4) -0.064(3) -0.014(3)
F6 0.075(3) 0.039(2) 0.049(2) -0.0131(19) 0.0110(19) -0.0150(17)
F7 0.041(2) 0.063(2) 0.101(3) -0.0165(19) -0.006(2) -0.053(2)
F8 0.050(2) 0.048(2) 0.082(3) -0.0185(18) -0.003(2) -0.0319(19)
F9 0.080(3) 0.111(3) 0.052(3) -0.034(3) -0.007(2) 0.040(2)
F10 0.0186(18) 0.083(3) 0.057(2) -0.0130(17) -0.0023(16) -0.0331(19)
F11 0.086(3) 0.084(3) 0.057(3) -0.023(2) 0.001(2) 0.037(2)
F12 0.0242(19) 0.063(2) 0.085(3) -0.0164(17) -0.0004(18) -0.022(2)
O1 0.027(2) 0.023(2) 0.020(2) -0.0074(17) -0.0022(16) 0.0012(16)
O2 0.0202(19) 0.026(2) 0.021(2) -0.0071(16) -0.0034(16) -0.0055(16)
O3 0.026(2) 0.024(2) 0.019(2) -0.0071(16) -0.0030(16) -0.0016(15)
O4 0.023(2) 0.029(2) 0.026(2) -0.0106(17) -0.0011(16) -0.0099(16)
O5 0.031(2) 0.022(2) 0.024(2) -0.0076(17) -0.0023(16) -0.0008(16)
O6 0.029(2) 0.030(2) 0.028(2) -0.0141(18) -0.0011(17) 0.0063(17)
O7 0.028(2) 0.032(2) 0.022(2) -0.0055(18) -0.0085(17) 0.0051(17)
O8 0.026(2) 0.026(2) 0.020(2) -0.0077(17) -0.0041(16) 0.0027(16)
O9 0.0157(19) 0.030(2) 0.024(2) -0.0063(16) -0.0055(16) 0.0019(16)
O10 0.020(2) 0.029(2) 0.029(2) -0.0139(17) -0.0072(17) 0.0058(17)
O11 0.020(2) 0.029(2) 0.029(2) -0.0124(17) -0.0012(16) -0.0008(16)
O12 0.037(2) 0.033(2) 0.028(2) -0.0224(18) -0.0157(18) 0.0111(17)
O13 0.032(2) 0.026(2) 0.028(2) -0.0187(17) -0.0072(17) 0.0031(17)
O14 0.028(2) 0.020(2) 0.025(2) -0.0060(16) -0.0034(16) -0.0006(16)
N1 0.016(2) 0.019(2) 0.025(3) -0.0055(19) -0.008(2) -0.002(2)
N2 0.014(2) 0.032(3) 0.023(3) -0.013(2) -0.0026(19) -0.002(2)
N3 0.020(2) 0.028(3) 0.026(3) -0.009(2) -0.004(2) 0.008(2)
N4 0.017(2) 0.025(2) 0.024(3) -0.009(2) -0.0030(19) -0.0001(19)
N5 0.018(2) 0.026(2) 0.023(2) -0.010(2) -0.0062(19) 0.0015(19)
N6 0.021(2) 0.019(2) 0.026(3) -0.010(2) -0.005(2) 0.0007(19)
C1 0.021(3) 0.029(3) 0.031(3) -0.016(3) 0.001(3) -0.011(3)
C2 0.021(3) 0.042(4) 0.026(3) -0.022(3) 0.002(3) -0.014(3)
C3 0.033(3) 0.037(3) 0.028(3) -0.022(3) -0.010(3) 0.007(3)
C4 0.046(4) 0.071(5) 0.025(3) -0.042(4) -0.019(3) 0.015(3)
C5 0.059(5) 0.082(5) 0.023(3) -0.054(4) 0.001(3) -0.006(4)
C6 0.030(4) 0.062(4) 0.026(3) -0.033(3) 0.001(3) -0.012(3)
C7 0.041(4) 0.077(5) 0.040(4) -0.037(4) 0.014(3) -0.036(4)
C8 0.030(4) 0.060(5) 0.064(5) -0.022(4) 0.012(4) -0.037(4)
C9 0.020(3) 0.039(4) 0.051(4) -0.014(3) -0.002(3) -0.021(3)
C10 0.017(3) 0.024(3) 0.086(5) 0.005(3) -0.013(3) -0.018(4)
C11 0.031(4) 0.022(3) 0.062(4) -0.003(3) -0.021(3) 0.002(3)
C12 0.032(3) 0.024(3) 0.033(3) -0.005(3) -0.013(3) -0.001(3)
C13 0.021(3) 0.034(3) 0.029(3) -0.018(3) -0.004(3) -0.006(3)
C14 0.035(4) 0.033(3) 0.035(4) -0.018(3) -0.004(3) -0.012(3)
C15 0.030(4) 0.052(4) 0.034(4) -0.023(3) 0.004(3) -0.018(3)
C16 0.036(4) 0.052(4) 0.026(3) -0.025(3) 0.003(3) -0.005(3)
C17 0.033(3) 0.043(4) 0.021(3) -0.020(3) -0.007(3) -0.001(3)
C18 0.017(3) 0.034(3) 0.028(3) -0.014(3) -0.003(3) -0.007(3)
C19 0.032(3) 0.026(3) 0.024(3) -0.012(3) -0.009(3) 0.002(2)
C20 0.023(3) 0.023(3) 0.024(3) -0.007(2) -0.012(2) -0.001(2)
C21 0.022(3) 0.027(3) 0.030(3) -0.003(3) -0.002(3) 0.000(3)
C22 0.030(3) 0.028(3) 0.024(3) -0.008(3) 0.000(3) -0.008(3)
C23 0.023(3) 0.031(3) 0.026(3) -0.007(3) 0.001(3) 0.001(3)
C24 0.029(3) 0.035(3) 0.016(3) -0.015(3) 0.003(2) -0.002(2)
C25 0.029(3) 0.029(3) 0.024(3) -0.013(3) -0.007(3) -0.007(2)
C26 0.030(3) 0.031(3) 0.025(3) -0.013(3) -0.010(3) -0.002(3)
C27 0.039(4) 0.023(3) 0.031(3) -0.007(3) -0.008(3) -0.003(3)
C28 0.038(4) 0.026(3) 0.039(4) -0.013(3) -0.014(3) 0.005(3)
C29 0.029(3) 0.028(3) 0.040(4) -0.006(3) 0.001(3) 0.009(3)
C30 0.023(3) 0.039(4) 0.035(4) -0.003(3) -0.005(3) 0.014(3)
C31 0.020(3) 0.034(3) 0.027(3) -0.015(3) 0.000(3) -0.002(3)
C32 0.029(3) 0.051(4) 0.023(3) -0.019(3) -0.006(3) 0.005(3)
C33 0.047(4) 0.070(5) 0.024(4) -0.033(4) -0.008(3) 0.000(3)
C34 0.044(4) 0.065(5) 0.024(3) -0.030(4) 0.010(3) -0.023(3)
C35 0.036(4) 0.037(4) 0.033(4) -0.017(3) -0.005(3) -0.006(3)
C36 0.024(3) 0.036(3) 0.020(3) -0.019(3) -0.003(3) 0.000(3)
C37 0.026(3) 0.021(3) 0.031(3) -0.005(3) 0.001(3) 0.007(3)
C38 0.024(3) 0.025(3) 0.030(3) -0.008(3) 0.000(3) 0.007(3)
C39 0.017(3) 0.027(3) 0.028(3) -0.009(2) -0.005(2) 0.003(2)
C40 0.030(3) 0.029(3) 0.031(3) -0.015(3) -0.010(3) 0.006(3)
C41 0.021(3) 0.028(3) 0.028(3) -0.011(3) -0.003(3) -0.001(3)
C42 0.021(3) 0.026(3) 0.028(3) -0.007(3) 0.000(2) 0.001(2)
C43 0.023(3) 0.041(4) 0.028(3) -0.014(3) -0.006(3) 0.005(3)
C44 0.032(3) 0.027(3) 0.030(3) -0.017(3) -0.008(3) 0.009(3)
C45 0.025(3) 0.036(3) 0.029(3) -0.009(3) -0.006(3) 0.008(3)
C46 0.028(3) 0.024(3) 0.042(4) -0.014(3) -0.011(3) 0.011(3)
C47 0.039(4) 0.019(3) 0.036(4) -0.010(3) -0.013(3) 0.000(3)
C48 0.032(3) 0.026(3) 0.032(3) -0.005(3) -0.015(3) -0.005(3)
C49 0.039(4) 0.030(3) 0.041(4) -0.010(3) -0.023(3) 0.009(3)

loop_
_atom_site_label
_atom_site_fract_x
_atom_site_fract_y
_atom_site_fract_z
_atom_site_U_iso_or_equiv
_atom_site_thermal_displace_type
_atom_site_calc_flag
_atom_site_calc_attached_atom
_atom_site_refinement_flags
_atom_site_occupancy
_atom_site_attached_hydrogens
Ru 0.09660(4) 0.33858(3) 0.24928(2) 0.01584(12) Uani d ? . 1.00 0
Cl1 0.54550(12) 0.03186(11) 0.32394(6) 0.0350(4) Uani d ? . 1.00 0
Cl2 0.72062(17) -0.14894(15) 0.38447(9) 0.0756(7) Uani d ? . 1.00 0
P1 0.24447(15) 0.20759(12) 0.84047(7) 0.0364(5) Uani d ? . 1.00 0
P2 0.65262(12) 0.24226(12) 0.55309(6) 0.0267(4) Uani d ? . 1.00 0
F1 0.1262(4) 0.1768(4) 0.8561(2) 0.1039(18) Uani d ? . 1.00 0
F2 0.3610(4) 0.2399(3) 0.8217(3) 0.124(2) Uani d ? . 1.00 0
F3 0.1934(4) 0.2538(4) 0.77943(18) 0.1269(19) Uani d ? . 1.00 0
F4 0.1713(3) 0.3268(3) 0.87090(18) 0.0793(14) Uani d ? . 1.00 0
F5 0.2949(5) 0.1621(4) 0.90025(17) 0.133(2) Uani d ? . 1.00 0
F6 0.3173(3) 0.0894(3) 0.81020(14) 0.0569(11) Uani d ? . 1.00 0
F7 0.6367(3) 0.3491(3) 0.59142(17) 0.0682(13) Uani d ? . 1.00 0
F8 0.6690(3) 0.1334(3) 0.51583(15) 0.0597(12) Uani d ? . 1.00 0
F9 0.6592(4) 0.1729(3) 0.61280(15) 0.0815(15) Uani d ? . 1.00 0
F10 0.5050(3) 0.2756(3) 0.55841(14) 0.0540(11) Uani d ? . 1.00 0
F11 0.6468(4) 0.3079(3) 0.49375(15) 0.0781(14) Uani d ? . 1.00 0
F12 0.8006(3) 0.2071(3) 0.54836(15) 0.0571(12) Uani d ? . 1.00 0
O1 -0.2072(3) 0.3317(3) 0.13446(13) 0.0240(10) Uani d ? . 1.00 0
O2 -0.3011(3) 0.5077(3) 0.22427(13) 0.0225(10) Uani d ? . 1.00 0
O3 -0.2512(3) 0.4710(3) 0.34574(13) 0.0234(10) Uani d ? . 1.00 0
O4 -0.0769(3) 0.5326(3) 0.40954(14) 0.0255(10) Uani d ? . 1.00 0
O5 0.1330(3) 0.5810(3) 0.34830(14) 0.0264(10) Uani d ? . 1.00 0
O6 0.1864(3) 0.6480(3) 0.22791(15) 0.0284(11) Uani d ? . 1.00 0
O7 0.3571(3) 0.4887(3) 0.14208(14) 0.0282(10) Uani d ? . 1.00 0
O8 0.5064(3) 0.3039(3) 0.17752(13) 0.0242(10) Uani d ? . 1.00 0
O9 0.5148(3) 0.2773(3) 0.30010(14) 0.0235(10) Uani d ? . 1.00 0
O10 0.3393(3) 0.2876(3) 0.40071(14) 0.0247(10) Uani d ? . 1.00 0
O11 0.1733(3) 0.1933(3) 0.46527(14) 0.0251(10) Uani d ? . 1.00 0
O12 -0.0008(3) 0.1449(3) 0.39207(14) 0.0294(11) Uani d ? . 1.00 0
O13 -0.0543(3) 0.0613(3) 0.28174(14) 0.0264(10) Uani d ? . 1.00 0
O14 -0.0821(3) 0.1262(3) 0.16099(14) 0.0249(10) Uani d ? . 1.00 0
N1 0.2048(3) 0.1775(3) 0.23132(17) 0.0200(12) Uani d ? . 1.00 0
N2 0.1201(4) 0.3440(3) 0.15886(17) 0.0212(12) Uani d ? . 1.00 0
N3 -0.0203(4) 0.5107(3) 0.26157(17) 0.0243(12) Uani d ? . 1.00 0
N4 0.0874(3) 0.3241(3) 0.34387(17) 0.0216(12) Uani d ? . 1.00 0
N5 0.2541(3) 0.3858(3) 0.25628(16) 0.0216(12) Uani d ? . 1.00 0
N6 -0.0702(4) 0.3010(3) 0.25148(17) 0.0215(12) Uani d ? . 1.00 0
C1 0.2469(5) 0.1559(4) 0.1711(2) 0.0251(16) Uani d ? . 1.00 0
C2 0.2013(5) 0.2461(4) 0.1329(2) 0.0268(16) Uani d ? . 1.00 0
C3 0.0718(5) 0.4310(4) 0.1231(2) 0.0294(17) Uani d ? . 1.00 0
C4 0.1029(5) 0.4229(5) 0.0611(2) 0.041(2) Uani d ? . 1.00 0
C5 0.1833(6) 0.3252(6) 0.0349(2) 0.047(2) Uani d ? . 1.00 0
C6 0.2353(5) 0.2336(5) 0.0710(2) 0.0348(18) Uani d ? . 1.00 0
C7 0.3219(6) 0.1265(6) 0.0500(3) 0.049(2) Uani d ? . 1.00 0
C8 0.3664(5) 0.0406(5) 0.0864(3) 0.050(2) Uani d ? . 1.00 0
C9 0.3279(5) 0.0504(5) 0.1493(3) 0.0356(18) Uani d ? . 1.00 0
C10 0.3630(5) -0.0363(4) 0.1897(3) 0.045(2) Uani d ? . 1.00 0
C11 0.3160(5) -0.0166(4) 0.2487(3) 0.0390(19) Uani d ? . 1.00 0
C12 0.2382(5) 0.0906(4) 0.2672(2) 0.0303(16) Uani d ? . 1.00 0
C13 -0.0587(5) 0.1567(4) 0.1031(2) 0.0256(16) Uani d ? . 1.00 0
C14 0.0267(5) 0.0867(4) 0.0608(2) 0.0323(17) Uani d ? . 1.00 0
C15 0.0402(5) 0.1256(5) 0.0028(2) 0.0365(19) Uani d ? . 1.00 0
C16 -0.0298(5) 0.2312(5) -0.0118(2) 0.0358(18) Uani d ? . 1.00 0
C17 -0.1134(5) 0.3024(4) 0.0311(2) 0.0301(17) Uani d ? . 1.00 0
C18 -0.1290(4) 0.2662(4) 0.0887(2) 0.0251(16) Uani d ? . 1.00 0
C19 -0.2699(5) 0.4471(4) 0.1209(2) 0.0265(16) Uani d ? . 1.00 0
C20 -0.3618(4) 0.5027(4) 0.1721(2) 0.0229(15) Uani d ? . 1.00 0
C21 -0.3925(5) 0.5586(4) 0.2718(2) 0.0282(16) Uani d ? . 1.00 0
C22 -0.3316(5) 0.5762(4) 0.3250(2) 0.0280(16) Uani d ? . 1.00 0
C23 -0.2489(5) 0.4678(4) 0.4087(2) 0.0281(16) Uani d ? . 1.00 0
C24 -0.2026(5) 0.5528(4) 0.4341(2) 0.0259(15) Uani d ? . 1.00 0
C25 -0.0236(5) 0.6050(4) 0.4348(2) 0.0260(15) Uani d ? . 1.00 0
C26 0.1120(5) 0.5686(4) 0.4115(2) 0.0276(16) Uani d ? . 1.00 0
C27 0.1020(5) 0.6940(4) 0.3302(2) 0.0315(16) Uani d ? . 1.00 0
C28 0.1952(5) 0.7039(4) 0.2813(2) 0.0334(17) Uani d ? . 1.00 0
C29 0.2581(5) 0.6736(4) 0.1791(2) 0.0338(17) Uani d ? . 1.00 0
C30 0.2764(5) 0.5973(5) 0.1269(2) 0.0343(17) Uani d ? . 1.00 0
C31 0.4189(4) 0.4127(4) 0.0974(2) 0.0254(16) Uani d ? . 1.00 0
C32 0.4081(5) 0.4292(5) 0.0373(2) 0.0328(17) Uani d ? . 1.00 0
C33 0.4759(6) 0.3468(6) -0.0036(2) 0.043(2) Uani d ? . 1.00 0
C34 0.5556(5) 0.2465(5) 0.0151(2) 0.042(2) Uani d ? . 1.00 0
C35 0.5680(5) 0.2281(4) 0.0757(2) 0.0343(18) Uani d ? . 1.00 0
C36 0.5009(5) 0.3108(4) 0.1172(2) 0.0245(16) Uani d ? . 1.00 0
C37 0.5982(5) 0.2074(4) 0.2011(2) 0.0272(16) Uani d ? . 1.00 0
C38 0.6249(5) 0.2418(4) 0.2600(2) 0.0269(16) Uani d ? . 1.00 0
C39 0.5387(4) 0.3001(4) 0.3586(2) 0.0234(15) Uani d ? . 1.00 0
C40 0.4151(5) 0.3559(4) 0.3943(2) 0.0285(16) Uani d ? . 1.00 0
C41 0.3745(4) 0.2079(4) 0.4472(2) 0.0249(15) Uani d ? . 1.00 0
C42 0.3013(4) 0.1320(4) 0.4474(2) 0.0253(15) Uani d ? . 1.00 0
C43 0.1029(5) 0.1251(4) 0.4821(2) 0.0300(16) Uani d ? . 1.00 0
C44 0.0753(5) 0.0648(4) 0.4308(2) 0.0277(16) Uani d ? . 1.00 0
C45 -0.1143(5) 0.1300(4) 0.3822(2) 0.0306(17) Uani d ? . 1.00 0
C46 -0.0983(5) 0.0363(4) 0.3395(2) 0.0298(17) Uani d ? . 1.00 0
C47 -0.0687(5) -0.0092(4) 0.2367(2) 0.0310(17) Uani d ? . 1.00 0
C48 -0.0130(5) 0.0151(4) 0.1775(2) 0.0305(16) Uani d ? . 1.00 0
C49 0.5997(5) -0.1141(4) 0.3361(2) 0.0363(17) Uani d ? . 1.00 2
H1 0.015 0.499 0.140 0.04 Uiso c ? . 1.00 0
H2 0.068 0.486 0.037 0.05 Uiso c ? . 1.00 0
H3 0.204 0.319 -0.007 0.06 Uiso c ? . 1.00 0
H4 0.348 0.116 0.008 0.06 Uiso c ? . 1.00 0
H5 0.425 -0.029 0.071 0.06 Uiso c ? . 1.00 0
H6 0.419 -0.108 0.177 0.05 Uiso c ? . 1.00 0
H7 0.337 -0.076 0.277 0.05 Uiso c ? . 1.00 0
H8 0.207 0.102 0.308 0.04 Uiso c ? . 1.00 0
H9 0.076 0.013 0.071 0.04 Uiso c ? . 1.00 0
H10 0.099 0.078 -0.027 0.04 Uiso c ? . 1.00 0
H11 -0.022 0.257 -0.051 0.04 Uiso c ? . 1.00 0
H12 -0.161 0.377 0.021 0.04 Uiso c ? . 1.00 0
H13 -0.210 0.482 0.114 0.03 Uiso c ? . 1.00 0
H14 -0.312 0.452 0.086 0.03 Uiso c ? . 1.00 0
H15 -0.416 0.462 0.181 0.03 Uiso c ? . 1.00 0
H16 -0.409 0.577 0.161 0.03 Uiso c ? . 1.00 0
H17 -0.447 0.628 0.259 0.03 Uiso c ? . 1.00 0
H18 -0.439 0.512 0.282 0.03 Uiso c ? . 1.00 0
H19 -0.394 0.612 0.356 0.03 Uiso c ? . 1.00 0
H20 -0.284 0.622 0.314 0.03 Uiso c ? . 1.00 0
H21 -0.331 0.481 0.426 0.03 Uiso c ? . 1.00 0
H22 -0.195 0.395 0.419 0.03 Uiso c ? . 1.00 0
H23 -0.205 0.547 0.476 0.03 Uiso c ? . 1.00 0
H24 -0.255 0.626 0.424 0.03 Uiso c ? . 1.00 0
H25 -0.066 0.680 0.423 0.03 Uiso c ? . 1.00 0
H26 -0.030 0.600 0.477 0.03 Uiso c ? . 1.00 0
H27 0.151 0.492 0.420 0.03 Uiso c ? . 1.00 0
H28 0.150 0.612 0.431 0.03 Uiso c ? . 1.00 0
H29 0.021 0.719 0.316 0.04 Uiso c ? . 1.00 0
H30 0.102 0.739 0.363 0.04 Uiso c ? . 1.00 0
H31 0.277 0.671 0.294 0.04 Uiso c ? . 1.00 0
H32 0.178 0.781 0.273 0.04 Uiso c ? . 1.00 0
H33 0.216 0.748 0.168 0.04 Uiso c ? . 1.00 0
H34 0.338 0.666 0.191 0.04 Uiso c ? . 1.00 0
H35 0.313 0.623 0.093 0.04 Uiso c ? . 1.00 0
H36 0.198 0.595 0.118 0.04 Uiso c ? . 1.00 0
H37 0.353 0.498 0.024 0.04 Uiso c ? . 1.00 0
H38 0.468 0.360 -0.045 0.05 Uiso c ? . 1.00 0
H39 0.602 0.190 -0.013 0.05 Uiso c ? . 1.00 0
H40 0.623 0.158 0.089 0.04 Uiso c ? . 1.00 0
H41 0.566 0.149 0.206 0.03 Uiso c ? . 1.00 0
H42 0.672 0.183 0.175 0.03 Uiso c ? . 1.00 0
H43 0.656 0.301 0.254 0.03 Uiso c ? . 1.00 0
H44 0.687 0.180 0.277 0.03 Uiso c ? . 1.00 0
H45 0.584 0.233 0.377 0.03 Uiso c ? . 1.00 0
H46 0.586 0.348 0.356 0.03 Uiso c ? . 1.00 0
H47 0.370 0.423 0.375 0.03 Uiso c ? . 1.00 0
H48 0.431 0.374 0.433 0.03 Uiso c ? . 1.00 0
H49 0.461 0.165 0.440 0.03 Uiso c ? . 1.00 0
H50 0.358 0.246 0.485 0.03 Uiso c ? . 1.00 0
H51 0.333 0.073 0.475 0.03 Uiso c ? . 1.00 0
H52 0.309 0.102 0.408 0.03 Uiso c ? . 1.00 0
H53 0.148 0.071 0.509 0.04 Uiso c ? . 1.00 0
H54 0.025 0.171 0.502 0.04 Uiso c ? . 1.00 0
H55 0.032 0.018 0.446 0.03 Uiso c ? . 1.00 0
H56 0.152 0.021 0.409 0.03 Uiso c ? . 1.00 0
H57 -0.151 0.115 0.420 0.04 Uiso c ? . 1.00 0
H58 -0.169 0.197 0.367 0.04 Uiso c ? . 1.00 0
H59 -0.177 0.027 0.337 0.03 Uiso c ? . 1.00 0
H60 -0.040 -0.031 0.353 0.03 Uiso c ? . 1.00 0
H61 -0.027 -0.085 0.246 0.04 Uiso c ? . 1.00 0
H62 -0.155 0.004 0.235 0.04 Uiso c ? . 1.00 0
H63 -0.016 -0.036 0.148 0.04 Uiso c ? . 1.00 0
H64 0.072 0.007 0.181 0.04 Uiso c ? . 1.00 0
H65 0.011 0.552 0.245 0.04 Uiso c ? . 1.00 0
H66 -0.090 0.531 0.249 0.04 Uiso c ? . 1.00 0
H67 -0.043 0.528 0.300 0.04 Uiso c ? . 1.00 0
H68 0.045 0.386 0.367 0.03 Uiso c ? . 1.00 0
H69 0.063 0.278 0.361 0.03 Uiso c ? . 1.00 0
H70 0.163 0.303 0.359 0.03 Uiso c ? . 1.00 0
H71 0.317 0.333 0.267 0.03 Uiso c ? . 1.00 0
H72 0.231 0.444 0.283 0.03 Uiso c ? . 1.00 0
H73 0.276 0.408 0.220 0.03 Uiso c ? . 1.00 0
H74 -0.127 0.341 0.280 0.03 Uiso c ? . 1.00 0
H75 -0.099 0.317 0.219 0.03 Uiso c ? . 1.00 0
H76 -0.060 0.238 0.261 0.03 Uiso c ? . 1.00 0

loop_
_atom_type_symbol
_atom_type_scat_dispersion_real
_atom_type_scat_dispersion_imag
_atom_type_scat_source
Ru -1.259 0.836
;International Tables for Crystallography
(1992, Vol. C, Tables 4.2.6.8 and 6.1.1.1)
;
P 0.102 0.094
;International Tables for Crystallography
(1992, Vol. C, Tables 4.2.6.8 and 6.1.1.1)
;
F 0.017 0.010
;International Tables for Crystallography
(1992, Vol. C, Tables 4.2.6.8 and 6.1.1.1)
;
O 0.011 0.006
;International Tables for Crystallography
(1992, Vol. C, Tables 4.2.6.8 and 6.1.1.1)
;
N 0.006 0.003
;International Tables for Crystallography
(1992, Vol. C, Tables 4.2.6.8 and 6.1.1.1)
;
C 0.003 0.002
;International Tables for Crystallography
(1992, Vol. C, Tables 4.2.6.8 and 6.1.1.1)
;
H 0.000 0.000
;International Tables for Crystallography
(1992, Vol. C, Table 6.1.1.2)
;
Cl 0.148 0.159
;International Tables for Crystallography
(1992, Vol. C, Tables 4.2.6.8 and 6.1.1.1)
;

loop_
_geom_angle_atom_site_label_1
_geom_angle_atom_site_label_2
_geom_angle_atom_site_label_3
_geom_angle
_geom_angle_publ_flag
N1 Ru N2 80.52(16) yes
N1 Ru N3 175.84(16) yes
N1 Ru N4 95.85(15) yes
N1 Ru N5 92.49(15) yes
N1 Ru N6 91.77(15) yes
N2 Ru N3 95.43(15) yes
N2 Ru N4 175.36(16) yes
N2 Ru N5 90.51(14) yes
N2 Ru N6 94.95(15) yes
N3 Ru N4 88.23(14) yes
N3 Ru N5 88.51(14) yes
N3 Ru N6 87.59(14) yes
N4 Ru N5 86.74(14) yes
N4 Ru N6 88.03(14) yes
N5 Ru N6 173.57(15) yes
F1 P1 F2 177.2(3) no
F1 P1 F3 89.1(3) no
F1 P1 F4 88.8(2) no
F1 P1 F5 91.0(3) no
F1 P1 F6 91.3(2) no
F2 P1 F3 88.1(3) no
F2 P1 F4 91.5(2) no
F2 P1 F5 91.7(3) no
F2 P1 F6 88.3(2) no
F3 P1 F4 89.9(2) no
F3 P1 F5 179.8(3) no
F3 P1 F6 90.1(2) no
F4 P1 F5 90.2(2) no
F4 P1 F6 179.9(2) no
F5 P1 F6 89.8(2) no
F7 P2 F8 178.8(2) no
F7 P2 F9 89.6(2) no
F7 P2 F10 89.51(17) no
F7 P2 F11 91.7(2) no
F7 P2 F12 90.90(18) no
F8 P2 F9 89.2(2) no
F8 P2 F10 90.57(18) no
F8 P2 F11 89.5(2) no
F8 P2 F12 89.00(18) no
F9 P2 F10 90.0(2) no
F9 P2 F11 178.8(2) no
F9 P2 F12 89.2(2) no
F10 P2 F11 90.1(2) no
F10 P2 F12 179.1(2) no
F11 P2 F12 90.7(2) no
C18 O1 C19 116.0(4) no
C20 O2 C21 109.4(4) no
C22 O3 C23 113.2(4) no
C24 O4 C25 112.4(4) no
C26 O5 C27 113.9(4) no
C28 O6 C29 110.2(4) no
C30 O7 C31 119.3(4) no
C36 O8 C37 118.5(4) no
C38 O9 C39 112.5(4) no
C40 O10 C41 112.6(4) no
C42 O11 C43 113.5(4) no
C44 O12 C45 114.4(4) no
C46 O13 C47 111.6(4) no
C13 O14 C48 117.3(4) no
Ru N1 C1 113.4(3) no
Ru N1 C12 130.3(3) no
C1 N1 C12 116.2(4) no
Ru N2 C2 113.5(3) no
Ru N2 C3 128.5(3) no
C2 N2 C3 118.0(4) no
Ru N3 H65 112.3 no
Ru N3 H66 117.6 no
Ru N3 H67 111.0 no
H65 N3 H66 102.5 no
H65 N3 H67 113.2 no
H66 N3 H67 99.4 no
Ru N4 H68 118.7 no
Ru N4 H69 121.5 no
Ru N4 H70 113.3 no
H68 N4 H69 101.4 no
H68 N4 H70 100.0 no
H69 N4 H70 98.1 no
Ru N5 H71 113.2 no
Ru N5 H72 108.1 no
Ru N5 H73 107.9 no
H71 N5 H72 109.3 no
H71 N5 H73 108.0 no
H72 N5 H73 110.3 no
Ru N6 H74 111.1 no
Ru N6 H75 108.3 no
Ru N6 H76 112.6 no
H74 N6 H75 108.3 no
H74 N6 H76 102.7 no
H75 N6 H76 113.8 no
N1 C1 C2 115.5(4) no
N1 C1 C9 122.7(5) no
C2 C1 C9 121.8(5) no
N2 C2 C1 116.7(4) no
N2 C2 C6 122.7(5) no
C1 C2 C6 120.6(5) no
N2 C3 C4 121.6(5) no
N2 C3 H1 119.4 no
C4 C3 H1 119.1 no
C3 C4 C5 120.7(5) no
C3 C4 H2 119.9 no
C5 C4 H2 119.4 no
C4 C5 C6 119.0(5) no
C4 C5 H3 120.8 no
C6 C5 H3 120.2 no
C2 C6 C5 118.1(5) no
C2 C6 C7 116.7(5) no
C5 C6 C7 125.2(6) no
C6 C7 C8 122.7(6) no
C6 C7 H4 118.8 no
C8 C7 H4 118.5 no
C7 C8 C9 121.2(6) no
C7 C8 H5 119.9 no
C9 C8 H5 118.9 no
C1 C9 C8 116.8(6) no
C1 C9 C10 118.1(5) no
C8 C9 C10 125.0(6) no
C9 C10 C11 119.2(5) no
C9 C10 H6 120.2 no
C11 C10 H6 120.6 no
C10 C11 C12 119.4(5) no
C10 C11 H7 120.4 no
C12 C11 H7 120.2 no
N1 C12 C11 124.2(5) no
N1 C12 H8 118.0 no
C11 C12 H8 117.9 no
O14 C13 C14 124.3(5) no
O14 C13 C18 115.4(4) no
C14 C13 C18 120.3(5) no
C13 C14 C15 119.4(5) no
C13 C14 H9 120.2 no
C15 C14 H9 120.4 no
C14 C15 C16 120.5(5) no
C14 C15 H10 120.0 no
C16 C15 H10 119.5 no
C15 C16 C17 120.1(5) no
C15 C16 H11 120.3 no
C17 C16 H11 119.7 no
C16 C17 C18 120.7(5) no
C16 C17 H12 119.9 no
C18 C17 H12 119.5 no
O1 C18 C13 116.3(4) no
O1 C18 C17 124.7(5) no
C13 C18 C17 119.0(5) no
O1 C19 C20 109.3(4) no
O1 C19 H13 109.4 no
O1 C19 H14 109.4 no
C20 C19 H13 109.6 no
C20 C19 H14 109.6 no
H13 C19 H14 109.6 no
O2 C20 C19 111.7(4) no
O2 C20 H15 109.0 no
O2 C20 H16 108.9 no
C19 C20 H15 109.0 no
C19 C20 H16 108.8 no
H15 C20 H16 109.4 no
O2 C21 C22 110.4(4) no
O2 C21 H17 109.3 no
O2 C21 H18 109.1 no
C22 C21 H17 109.2 no
C22 C21 H18 109.1 no
H17 C21 H18 109.6 no
O3 C22 C21 110.2(4) no
O3 C22 H19 109.2 no
O3 C22 H20 109.3 no
C21 C22 H19 109.3 no
C21 C22 H20 109.3 no
H19 C22 H20 109.5 no
O3 C23 C24 114.1(4) no
O3 C23 H21 108.2 no
O3 C23 H22 108.1 no
C24 C23 H21 108.6 no
C24 C23 H22 108.5 no
H21 C23 H22 109.4 no
O4 C24 C23 109.3(4) no
O4 C24 H23 109.6 no
O4 C24 H24 109.3 no
C23 C24 H23 109.6 no
C23 C24 H24 109.6 no
H23 C24 H24 109.4 no
O4 C25 C26 108.2(4) no
O4 C25 H25 109.8 no
O4 C25 H26 109.9 no
C26 C25 H25 109.8 no
C26 C25 H26 109.6 no
H25 C25 H26 109.5 no
O5 C26 C25 114.4(4) no
O5 C26 H27 108.0 no
O5 C26 H28 108.2 no
C25 C26 H27 108.3 no
C25 C26 H28 108.4 no
H27 C26 H28 109.5 no
O5 C27 C28 110.7(4) no
O5 C27 H29 109.2 no
O5 C27 H30 109.2 no
C28 C27 H29 109.2 no
C28 C27 H30 109.2 no
H29 C27 H30 109.4 no
O6 C28 C27 110.3(4) no
O6 C28 H31 109.4 no
O6 C28 H32 109.3 no
C27 C28 H31 109.3 no
C27 C28 H32 109.1 no
H31 C28 H32 109.4 no
O6 C29 C30 111.7(4) no
O6 C29 H33 109.1 no
O6 C29 H34 108.8 no
C30 C29 H33 109.0 no
C30 C29 H34 108.7 no
H33 C29 H34 109.6 no
O7 C30 C29 108.1(4) no
O7 C30 H35 110.1 no
O7 C30 H36 110.0 no
C29 C30 H35 109.7 no
C29 C30 H36 109.6 no
H35 C30 H36 109.4 no
O7 C31 C32 125.8(5) no
O7 C31 C36 114.5(4) no
C32 C31 C36 119.7(5) no
C31 C32 C33 120.7(5) no
C31 C32 H37 119.6 no
C33 C32 H37 119.7 no
C32 C33 C34 120.2(5) no
C32 C33 H38 119.8 no
C34 C33 H38 120.0 no
C33 C34 C35 120.0(5) no
C33 C34 H39 119.9 no
C35 C34 H39 120.0 no
C34 C35 C36 120.1(5) no
C34 C35 H40 119.7 no
C36 C35 H40 120.2 no
O8 C36 C31 114.9(4) no
O8 C36 C35 125.8(5) no
C31 C36 C35 119.3(5) no
O8 C37 C38 106.9(4) no
O8 C37 H41 109.9 no
O8 C37 H42 109.9 no
C38 C37 H41 110.1 no
C38 C37 H42 110.2 no
H41 C37 H42 109.7 no
O9 C38 C37 110.7(4) no
O9 C38 H43 109.2 no
O9 C38 H44 109.2 no
C37 C38 H43 109.3 no
C37 C38 H44 109.2 no
H43 C38 H44 109.3 no
O9 C39 C40 108.2(4) no
O9 C39 H45 109.7 no
O9 C39 H46 109.5 no
C40 C39 H45 110.1 no
C40 C39 H46 109.8 no
H45 C39 H46 109.6 no
O10 C40 C39 113.2(4) no
O10 C40 H47 108.4 no
O10 C40 H48 108.5 no
C39 C40 H47 108.6 no
C39 C40 H48 108.5 no
H47 C40 H48 109.6 no
O10 C41 C42 110.0(4) no
O10 C41 H49 109.1 no
O10 C41 H50 109.4 no
C42 C41 H49 109.4 no
C42 C41 H50 109.5 no
H49 C41 H50 109.5 no
O11 C42 C41 109.4(4) no
O11 C42 H51 109.5 no
O11 C42 H52 109.4 no
C41 C42 H51 109.5 no
C41 C42 H52 109.5 no
H51 C42 H52 109.5 no
O11 C43 C44 114.9(4) no
O11 C43 H53 108.3 no
O11 C43 H54 108.0 no
C44 C43 H53 108.2 no
C44 C43 H54 107.9 no
H53 C43 H54 109.6 no
O12 C44 C43 109.4(4) no
O12 C44 H55 109.5 no
O12 C44 H56 109.5 no
C43 C44 H55 109.5 no
C43 C44 H56 109.5 no
H55 C44 H56 109.3 no
O12 C45 C46 114.0(4) no
O12 C45 H57 108.3 no
O12 C45 H58 108.6 no
C46 C45 H57 108.1 no
C46 C45 H58 108.4 no
H57 C45 H58 109.4 no
O13 C46 C45 109.5(4) no
O13 C46 H59 109.3 no
O13 C46 H60 109.5 no
C45 C46 H59 109.4 no
C45 C46 H60 109.5 no
H59 C46 H60 109.5 no
O13 C47 C48 109.5(4) no
O13 C47 H61 109.5 no
O13 C47 H62 109.6 no
C48 C47 H61 109.4 no
C48 C47 H62 109.4 no
H61 C47 H62 109.5 no
O14 C48 C47 109.3(4) no
O14 C48 H63 109.6 no
O14 C48 H64 109.5 no
C47 C48 H63 109.6 no
C47 C48 H64 109.4 no
H63 C48 H64 109.4 no
Cl1 C49 Cl2 109.2(3) no

loop_
_geom_bond_atom_site_label_1
_geom_bond_atom_site_label_2
_geom_bond_site_symmetry_1
_geom_bond_site_symmetry_2
_geom_bond_distance
_geom_bond_publ_flag
Ru N1 . . 2.023(4) yes
Ru N2 . . 2.029(4) yes
Ru N3 . . 2.145(4) yes
Ru N4 . . 2.127(4) yes
Ru N5 . . 2.120(4) yes
Ru N6 . . 2.130(4) yes
Cl1 C49 . . 1.776(5) no
Cl2 C49 . . 1.768(5) no
P1 F1 . . 1.553(4) no
P1 F2 . . 1.557(4) no
P1 F3 . . 1.565(4) no
P1 F4 . . 1.590(3) no
P1 F5 . . 1.535(4) no
P1 F6 . . 1.578(3) no
P2 F7 . . 1.577(3) no
P2 F8 . . 1.585(3) no
P2 F9 . . 1.590(3) no
P2 F10 . . 1.587(3) no
P2 F11 . . 1.559(3) no
P2 F12 . . 1.589(3) no
O1 C18 . . 1.377(5) no
O1 C19 . . 1.439(5) no
O2 C20 . . 1.431(5) no
O2 C21 . . 1.414(5) no
O3 C22 . . 1.437(5) no
O3 C23 . . 1.418(5) no
O4 C24 . . 1.432(5) no
O4 C25 . . 1.430(5) no
O5 C26 . . 1.435(5) no
O5 C27 . . 1.426(5) no
O6 C28 . . 1.436(6) no
O6 C29 . . 1.415(6) no
O7 C30 . . 1.428(5) no
O7 C31 . . 1.369(5) no
O8 C36 . . 1.363(5) no
O8 C37 . . 1.441(5) no
O9 C38 . . 1.419(5) no
O9 C39 . . 1.424(5) no
O10 C40 . . 1.435(5) no
O10 C41 . . 1.430(5) no
O11 C42 . . 1.422(5) no
O11 C43 . . 1.414(6) no
O12 C44 . . 1.431(5) no
O12 C45 . . 1.420(6) no
O13 C46 . . 1.424(6) no
O13 C47 . . 1.426(6) no
O14 C13 . . 1.382(5) no
O14 C48 . . 1.426(5) no
N1 C1 . . 1.394(6) no
N1 C12 . . 1.327(6) no
N2 C2 . . 1.371(6) no
N2 C3 . . 1.345(6) no
N3 H65 . . 0.81 no
N3 H66 . . 0.82 no
N3 H67 . . 0.89 no
N4 H68 . . 0.91 no
N4 H69 . . 0.81 no
N4 H70 . . 0.91 no
N5 H71 . . 0.85 no
N5 H72 . . 0.92 no
N5 H73 . . 0.91 no
N6 H74 . . 0.89 no
N6 H75 . . 0.82 no
N6 H76 . . 0.81 no
C1 C2 . . 1.402(7) no
C1 C9 . . 1.407(7) no
C2 C6 . . 1.407(7) no
C3 C4 . . 1.403(7) no
C3 H1 . . 0.95 no
C4 C5 . . 1.369(8) no
C4 H2 . . 0.95 no
C5 C6 . . 1.396(8) no
C5 H3 . . 0.95 no
C6 C7 . . 1.437(8) no
C7 C8 . . 1.338(8) no
C7 H4 . . 0.95 no
C8 C9 . . 1.438(8) no
C8 H5 . . 0.95 no
C9 C10 . . 1.391(8) no
C10 C11 . . 1.378(8) no
C10 H6 . . 0.95 no
C11 C12 . . 1.393(7) no
C11 H7 . . 0.95 no
C12 H8 . . 0.95 no
C13 C14 . . 1.380(7) no
C13 C18 . . 1.398(7) no
C14 C15 . . 1.404(7) no
C14 H9 . . 0.95 no
C15 C16 . . 1.359(7) no
C15 H10 . . 0.95 no
C16 C17 . . 1.387(7) no
C16 H11 . . 0.95 no
C17 C18 . . 1.386(6) no
C17 H12 . . 0.95 no
C19 C20 . . 1.489(6) no
C19 H13 . . 0.95 no
C19 H14 . . 0.95 no
C20 H15 . . 0.95 no
C20 H16 . . 0.95 no
C21 C22 . . 1.497(7) no
C21 H17 . . 0.95 no
C21 H18 . . 0.95 no
C22 H19 . . 0.95 no
C22 H20 . . 0.95 no
C23 C24 . . 1.511(7) no
C23 H21 . . 0.95 no
C23 H22 . . 0.95 no
C24 H23 . . 0.95 no
C24 H24 . . 0.95 no
C25 C26 . . 1.503(7) no
C25 H25 . . 0.95 no
C25 H26 . . 0.95 no
C26 H27 . . 0.95 no
C26 H28 . . 0.95 no
C27 C28 . . 1.499(7) no
C27 H29 . . 0.95 no
C27 H30 . . 0.95 no
C28 H31 . . 0.95 no
C28 H32 . . 0.95 no
C29 C30 . . 1.493(7) no
C29 H33 . . 0.95 no
C29 H34 . . 0.95 no
C30 H35 . . 0.95 no
C30 H36 . . 0.95 no
C31 C32 . . 1.373(7) no
C31 C36 . . 1.405(6) no
C32 C33 . . 1.374(7) no
C32 H37 . . 0.95 no
C33 C34 . . 1.373(8) no
C33 H38 . . 0.95 no
C34 C35 . . 1.390(7) no
C34 H39 . . 0.95 no
C35 C36 . . 1.382(7) no
C35 H40 . . 0.95 no
C37 C38 . . 1.493(7) no
C37 H41 . . 0.95 no
C37 H42 . . 0.95 no
C38 H43 . . 0.95 no
C38 H44 . . 0.95 no
C39 C40 . . 1.503(6) no
C39 H45 . . 0.95 no
C39 H46 . . 0.95 no
C40 H47 . . 0.95 no
C40 H48 . . 0.95 no
C41 C42 . . 1.495(6) no
C41 H49 . . 0.95 no
C41 H50 . . 0.95 no
C42 H51 . . 0.95 no
C42 H52 . . 0.95 no
C43 C44 . . 1.515(7) no
C43 H53 . . 0.95 no
C43 H54 . . 0.95 no
C44 H55 . . 0.95 no
C44 H56 . . 0.95 no
C45 C46 . . 1.499(7) no
C45 H57 . . 0.95 no
C45 H58 . . 0.95 no
C46 H59 . . 0.95 no
C46 H60 . . 0.95 no
C47 C48 . . 1.500(7) no
C47 H61 . . 0.95 no
C47 H62 . . 0.95 no
C48 H63 . . 0.95 no
C48 H64 . . 0.95 no

loop_
_geom_contact_atom_site_label_1
_geom_contact_atom_site_label_2
_geom_contact_distance
_geom_contact_site_symmetry_2
_geom_contact_publ_flag
Cl1 O9 3.085(3) . no
Cl1 C38 3.395(5) . no
Cl1 F6 3.398(3) 2_656 no
Cl1 C11 3.492(6) . no
Cl1 C39 3.513(5) . no
Cl1 C41 3.564(5) . no
F1 C16 3.275(6) 1_556 no
F1 C47 3.290(6) 2_556 no
F1 C48 3.291(6) 2_556 no
F1 C15 3.475(7) 1_556 no
F2 O2 3.233(5) 2_566 no
F2 C10 3.305(6) 2_656 no
F2 C20 3.310(6) 2_566 no
F2 C21 3.401(7) 2_566 no
F3 N3 3.145(5) 2_566 no
F3 C49 3.406(7) 2_656 no
F4 C3 3.353(6) 2_566 no
F4 C19 3.481(6) 2_566 no
F4 O2 3.581(5) 2_566 no
F5 C7 3.415(7) 1_556 no
F5 C5 3.576(7) 1_556 no
F6 C49 3.380(6) 2_656 no
F6 C10 3.486(6) 2_656 no
F6 C37 3.587(6) 2_656 no
F7 C26 3.401(6) 2_666 no
F7 O5 3.464(5) 2_666 no
F7 C27 3.486(6) 2_666 no
F7 C28 3.519(6) 2_666 no
F8 C42 3.394(6) 2_656 no
F8 C43 3.420(6) 2_656 no
F8 C44 3.428(6) 2_656 no
F9 C49 3.415(7) 2_656 no
F9 C44 3.537(6) 2_656 no
F10 C41 3.305(6) . no
F10 C22 3.313(6) 2_566 no
F10 C24 3.376(6) 2_566 no
F10 C49 3.528(6) 2_656 no
F10 C23 3.582(6) 2_566 no
F11 C23 3.240(6) 1_655 no
F11 C39 3.399(6) . no
F11 C40 3.509(6) . no
F12 C44 3.309(6) 2_656 no
F12 C43 3.448(6) 1_655 no
F12 C27 3.462(6) 2_666 no
F12 C26 3.522(6) 2_666 no
O1 N6 3.134(5) . no
O1 C37 3.408(6) 1_455 no
O1 O8 3.481(4) 1_455 no
O1 C36 3.511(6) 1_455 no
O2 N6 3.111(5) . no
O2 N3 3.417(5) . no
O3 N6 3.114(5) . no
O3 N3 3.299(5) . no
O4 N4 2.988(5) . no
O4 N3 3.327(5) . no
O5 N3 3.085(5) . no
O5 N5 3.108(5) . no
O5 N4 3.521(5) . no
O6 N5 3.239(5) . no
O6 N3 3.450(5) . no
O7 N5 3.190(5) . no
O7 C20 3.422(6) 1_655 no
O8 N5 3.097(5) . no
O8 C20 3.392(6) 1_655 no
O9 N5 3.064(5) . no
O10 N4 3.147(5) . no
O10 N5 3.556(5) . no
O11 N4 3.223(5) . no
O11 C25 3.321(6) 2_566 no
O12 N4 2.975(5) . no
O13 N6 3.084(5) . no
O13 C12 3.494(6) . no
O14 N6 3.099(5) . no
O14 C37 3.476(6) 1_455 no
N3 C22 3.534(6) . no
N3 C27 3.569(6) . no
C4 C17 3.477(7) . no
C4 C32 3.524(7) . no
C5 C32 3.303(7) . no
C5 C16 3.339(8) . no
C5 C33 3.498(8) . no
C5 C17 3.530(8) . no
C6 C15 3.492(7) . no
C6 C14 3.558(7) . no
C7 C15 3.499(8) . no
C7 C34 3.562(8) . no
C7 C14 3.589(8) . no
C7 C35 3.598(8) . no
C14 C15 3.444(7) 2 no
C32 C32 3.543(10) 2_665 no

loop_
_geom_hbond_atom_site_label_D
_geom_hbond_atom_site_label_H
_geom_hbond_atom_site_label_A
_geom_hbond_site_symmetry_A
_geom_hbond_distance_DH
_geom_hbond_distance_HA
_geom_hbond_distance_DA
_geom_hbond_angle_DHA
N3 H65 F3 2_566 0.81 2.84 3.146(5) 105
N3 H66 O3 . 0.82 3.00 3.299(5) 104
N3 H67 O5 . 0.89 2.68 3.085(5) 109
N4 H68 O4 . 0.91 2.09 2.988(5) 170
N4 H69 O12 . 0.81 2.17 2.975(5) 171
N4 H70 O10 . 0.91 2.25 3.147(5) 169
N4 H69 O11 . 0.81 2.79 3.223(5) 115
N5 H71 O9 . 0.85 2.31 3.064(5) 148
N5 H72 O5 . 0.92 2.21 3.108(5) 167
N5 H73 O7 . 0.91 2.31 3.190(5) 164
N5 H72 O6 . 0.92 2.78 3.239(5) 112
N5 H71 O8 . 0.85 2.76 3.097(5) 106
N6 H74 O3 . 0.89 2.24 3.114(5) 167
N6 H75 O1 . 0.82 2.33 3.134(5) 165
N6 H76 O13 . 0.81 2.28 3.084(5) 172
N6 H74 O2 . 0.89 2.73 3.111(5) 107
N6 H75 O14 . 0.82 2.73 3.099(5) 109

loop_
_geom_torsion_atom_site_label_1
_geom_torsion_atom_site_label_2
_geom_torsion_atom_site_label_3
_geom_torsion_atom_site_label_4
_geom_torsion
_geom_torsion_publ_flag
Ru N1 C1 C2 -4.0(5) no
Ru N1 C1 C9 177.1(4) no
Ru N1 C12 C11 -178.8(4) no
Ru N2 C2 C1 5.2(5) no
Ru N2 C2 C6 -177.0(4) no
Ru N2 C3 C4 176.3(4) no
O1 C18 C13 O14 3.5(6) no
O1 C18 C13 C14 -176.8(4) no
O1 C18 C17 C16 178.2(5) no
O1 C19 C20 O2 66.1(5) no
O2 C21 C22 O3 -61.5(5) no
O3 C23 C24 O4 -60.9(5) no
O4 C25 C26 O5 65.1(5) no
O5 C27 C28 O6 66.8(5) no
O6 C29 C30 O7 -69.0(5) no
O7 C31 C32 C33 179.4(5) no
O7 C31 C36 O8 -0.3(6) no
O7 C31 C36 C35 -180.0(4) no
O8 C36 C31 C32 178.8(4) no
O8 C36 C35 C34 -178.7(5) no
O8 C37 C38 O9 60.9(5) no
O9 C39 C40 O10 61.5(5) no
O10 C41 C42 O11 -67.9(5) no
O11 C43 C44 O12 -63.4(5) no
O12 C45 C46 O13 -64.7(5) no
O13 C47 C48 O14 -64.6(5) no
O14 C13 C14 C15 178.1(5) no
O14 C13 C18 C17 -178.3(4) no
N1 Ru N2 C2 -5.6(3) no
N1 Ru N2 C3 178.0(4) no
N1 C1 C2 N2 -0.8(6) no
N1 C1 C2 C6 -178.7(4) no
N1 C1 C9 C8 -178.5(5) no
N1 C1 C9 C10 2.5(8) no
N1 C12 C11 C10 0.0(9) no
N2 Ru N1 C1 5.2(3) no
N2 Ru N1 C12 -172.7(5) no
N2 C2 C1 C9 178.1(4) no
N2 C2 C6 C5 -0.1(7) no
N2 C2 C6 C7 179.7(4) no
N2 C3 C4 C5 0.5(8) no
N3 Ru N1 C1 19.(2) no
N3 Ru N1 C12 -159.(2) no
N3 Ru N2 C2 175.4(3) no
N3 Ru N2 C3 -1.0(4) no
N4 Ru N1 C1 -171.9(3) no
N4 Ru N1 C12 10.2(5) no
N4 Ru N2 C2 33.(2) no
N4 Ru N2 C3 -143.1(18) no
N5 Ru N1 C1 -84.9(3) no
N5 Ru N1 C12 97.2(4) no
N5 Ru N2 C2 86.8(3) no
N5 Ru N2 C3 -89.6(4) no
N6 Ru N1 C1 99.9(3) no
N6 Ru N1 C12 -78.0(4) no
N6 Ru N2 C2 -96.6(3) no
N6 Ru N2 C3 87.0(4) no
C1 N1 C12 C11 3.4(7) no
C1 C2 N2 C3 -178.0(4) no
C1 C2 C6 C5 177.6(5) no
C1 C2 C6 C7 -2.6(7) no
C1 C9 C8 C7 -3.2(8) no
C1 C9 C10 C11 1.1(8) no
C2 N2 C3 C4 0.0(7) no
C2 C1 N1 C12 174.2(4) no
C2 C1 C9 C8 2.7(7) no
C2 C1 C9 C10 -176.3(5) no
C2 C6 C5 C4 0.6(8) no
C2 C6 C7 C8 2.0(8) no
C3 N2 C2 C6 -0.2(7) no
C3 C4 C5 C6 -0.8(8) no
C4 C5 C6 C7 -179.2(5) no
C5 C6 C7 C8 -178.2(6) no
C6 C2 C1 C9 0.2(7) no
C6 C7 C8 C9 0.9(9) no
C7 C8 C9 C10 175.7(6) no
C8 C9 C10 C11 -177.8(5) no
C9 C1 N1 C12 -4.7(7) no
C9 C10 C11 C12 -2.4(8) no
C13 O14 C48 C47 -168.7(4) no
C13 C14 C15 C16 0.2(8) no
C13 C18 O1 C19 174.1(4) no
C13 C18 C17 C16 0.2(8) no
C14 C13 O14 C48 -0.1(7) no
C14 C13 C18 C17 1.3(7) no
C14 C15 C16 C17 1.3(8) no
C15 C14 C13 C18 -1.6(8) no
C15 C16 C17 C18 -1.5(8) no
C17 C18 O1 C19 -4.0(7) no
C18 O1 C19 C20 173.2(4) no
C18 C13 O14 C48 179.6(4) no
C19 C20 O2 C21 -178.5(4) no
C20 O2 C21 C22 -173.8(4) no
C21 C22 O3 C23 -145.1(4) no
C22 O3 C23 C24 -60.6(5) no
C23 C24 O4 C25 -175.8(4) no
C24 O4 C25 C26 173.6(4) no
C25 C26 O5 C27 71.5(5) no
C26 O5 C27 C28 141.3(4) no
C27 C28 O6 C29 169.8(4) no
C28 O6 C29 C30 166.4(4) no
C29 C30 O7 C31 -160.2(4) no
C30 O7 C31 C32 -2.3(7) no
C30 O7 C31 C36 176.7(4) no
C31 C32 C33 C34 0.1(9) no
C31 C36 O8 C37 -173.1(4) no
C31 C36 C35 C34 0.9(8) no
C32 C31 C36 C35 -0.9(7) no
C32 C33 C34 C35 -0.1(9) no
C33 C32 C31 C36 0.4(8) no
C33 C34 C35 C36 -0.4(8) no
C35 C36 O8 C37 6.5(7) no
C36 O8 C37 C38 154.6(4) no
C37 C38 O9 C39 174.0(4) no
C38 O9 C39 C40 170.1(4) no
C39 C40 O10 C41 81.1(5) no
C40 O10 C41 C42 -174.2(4) no
C41 C42 O11 C43 -164.1(4) no
C42 O11 C43 C44 -72.8(5) no
C43 C44 O12 C45 -124.6(4) no
C44 O12 C45 C46 -76.5(5) no
C45 C46 O13 C47 -164.6(4) no
C46 O13 C47 C48 -176.1(4) no
O1 C19 C20 O2 66.1(5) no
O2 C21 C22 O3 -61.5(5) no
O3 C23 C24 O4 -60.9(5) no
O4 C25 C26 O5 65.1(5) no
O5 C27 C28 O6 66.8(5) no
O6 C29 C30 O7 -69.0(5) no
O8 C37 C38 O9 60.9(5) no
O9 C39 C40 O10 61.5(5) no
O10 C41 C42 O11 -67.9(5) no
O11 C43 C44 O12 -63.4(5) no
O12 C45 C46 O13 -64.7(5) no
O13 C47 C48 O14 -64.6(5) no
C13 O14 C48 C47 -168.7(4) no
C18 O1 C19 C20 173.2(4) no
C19 C20 O2 C21 -178.5(4) no
C20 O2 C21 C22 -173.8(4) no
C21 C22 O3 C23 -145.1(4) no
C22 O3 C23 C24 -60.6(5) no
C23 C24 O4 C25 -175.8(4) no
C24 O4 C25 C26 173.6(4) no
C25 C26 O5 C27 71.5(5) no
C26 O5 C27 C28 141.3(4) no
C27 C28 O6 C29 169.8(4) no
C28 O6 C29 C30 166.4(4) no
C29 C30 O7 C31 -160.2(4) no
C36 O8 C37 C38 154.6(4) no
C37 C38 O9 C39 174.0(4) no
C38 O9 C39 C40 170.1(4) no
C39 C40 O10 C41 81.1(5) no
C40 O10 C41 C42 -174.2(4) no
C41 C42 O11 C43 -164.1(4) no
C42 O11 C43 C44 -72.8(5) no
C43 C44 O12 C45 -124.6(4) no
C44 O12 C45 C46 -76.5(5) no
C45 C46 O13 C47 -164.6(4) no
C46 O13 C47 C48 -176.1(4) no
